data_7116096
loop_
_publ_author_name
'T. Kruczynski'
'P. Henke'
'T. Augenstein'
'N. Arleth'
'F. Breher'
'H. Schnockel'

_publ_section_title
;
 From MgBr via single-electron transfer (SET) to a paramagnetic Mg(II)
 compound and back to Mg(I): [MgBr(L^1^)^.^]2 and [K(thf)3]2[Mg2(L^1^)2],
 L^1^ == RN[double bond, length as m-dash]C(Me)C(Me)[double bond, length
 as m-dash]NR, R == 2,6-diisopropylphenyl
;
_journal_name_full Chem.Commun.
_journal_page_first 15677
_journal_paper_doi 10.1039/C4cc07680J
_journal_volume 50
_journal_year 2014
_chemical_formula_moiety 'C56 H80 Cl2 Mg2 N4'
_chemical_formula_sum 'C56 H80 Cl2 Mg2 N4'
_chemical_formula_weight 928.76
_chemical_name_systematic
;
 ?
;
_space_group_crystal_system monoclinic
_space_group_IT_number 12
_space_group_name_Hall '-C 2y'
_space_group_name_H-M_alt 'C 1 2/m 1'
_symmetry_space_group_name_Hall '-C 2y'
_symmetry_space_group_name_H-M 'C 1 2/m 1'
_atom_sites_solution_hydrogens geom
_atom_sites_solution_primary heavy
_audit_creation_date 2014-09-19
_audit_creation_method
;
Olex2 1.2
(compiled 2014.08.28 svn.r2986 for OlexSys, GUI svn.r4874)
;
_cell_angle_alpha 90
_cell_angle_beta 123.10(3)
_cell_angle_gamma 90
_cell_formula_units_Z 2
_cell_length_a 18.096(4)
_cell_length_b 18.733(4)
_cell_length_c 11.813(2)
_cell_measurement_reflns_used 19799
_cell_measurement_temperature 150(2)
_cell_measurement_theta_max 27.25
_cell_measurement_theta_min 1.56
_cell_volume 3354.7(16)
_computing_cell_refinement 'STOE X-AREA, PLATON (A.L.Spek, 2005)'
_computing_data_collection 'STOE X-AREA'
_computing_data_reduction 'STOE X-RED, PLATON (A.L.Spek, 2005)'
_computing_molecular_graphics 'Olex2 (Dolomanov et al., 2009)'
_computing_publication_material 'Olex2 (Dolomanov et al., 2009)'
_computing_structure_refinement 'ShelXL (Sheldrick, 2008)'
_computing_structure_solution 'ShelXS (Sheldrick, 2008)'
_diffrn_ambient_temperature 150(2)
_diffrn_detector 'image plate (34 cm diameter)'
_diffrn_detector_area_resol_mean 6.67
_diffrn_detector_type STOE
_diffrn_measured_fraction_theta_full 0.991
_diffrn_measured_fraction_theta_max 0.990
_diffrn_measurement_details
;
 200 frames, detector distance = 120 mm
;
_diffrn_measurement_device '2-circle goniometer'
_diffrn_measurement_device_type 'STOE IPDS 2'
_diffrn_measurement_method 'rotation method'
_diffrn_radiation_collimation '0.5 mm diameter, multiple pinhole'
_diffrn_radiation_monochromator 'plane graphite'
_diffrn_radiation_type MoK\a
_diffrn_radiation_wavelength 0.71073
_diffrn_reflns_av_R_equivalents 0.0553
_diffrn_reflns_av_unetI/netI 0.0323
_diffrn_reflns_Laue_measured_fraction_full 0.991
_diffrn_reflns_Laue_measured_fraction_max 0.990
_diffrn_reflns_limit_h_max 22
_diffrn_reflns_limit_h_min -22
_diffrn_reflns_limit_k_max 23
_diffrn_reflns_limit_k_min -23
_diffrn_reflns_limit_l_max 14
_diffrn_reflns_limit_l_min -14
_diffrn_reflns_number 14206
_diffrn_reflns_point_group_measured_fraction_full 0.991
_diffrn_reflns_point_group_measured_fraction_max 0.990
_diffrn_reflns_theta_full 25.242
_diffrn_reflns_theta_max 26.703
_diffrn_reflns_theta_min 1.728
_diffrn_source 'sealed X-ray tube, 12 x 0.4 mm long-fine focus'
_diffrn_source_current 40
_diffrn_source_power 2.00
_diffrn_source_voltage 50
_exptl_absorpt_coefficient_mu 0.147
_exptl_absorpt_correction_type none
_exptl_crystal_colour 'clear red'
_exptl_crystal_colour_lustre clear
_exptl_crystal_colour_primary red
_exptl_crystal_density_diffrn 0.919
_exptl_crystal_description block
_exptl_crystal_F_000 1004
_exptl_crystal_size_max 0.11
_exptl_crystal_size_mid 0.101
_exptl_crystal_size_min 0.086
_platon_squeeze_details
;
;
_refine_diff_density_max 0.255
_refine_diff_density_min -0.260
_refine_diff_density_rms 0.045
_refine_ls_extinction_method none
_refine_ls_goodness_of_fit_ref 1.069
_refine_ls_hydrogen_treatment constr
_refine_ls_matrix_type full
_refine_ls_number_parameters 153
_refine_ls_number_reflns 3630
_refine_ls_number_restraints 0
_refine_ls_restrained_S_all 1.069
_refine_ls_R_factor_all 0.0491
_refine_ls_R_factor_gt 0.0458
_refine_ls_shift/su_max 0.001
_refine_ls_shift/su_mean 0.000
_refine_ls_structure_factor_coef Fsqd
_refine_ls_weighting_details
;
 w=1/[\s^2^(Fo^2^)+(0.0963P)^2^+0.8414P]
 where P=(Fo^2^+2Fc^2^)/3
;
_refine_ls_weighting_scheme calc
_refine_ls_wR_factor_gt 0.1467
_refine_ls_wR_factor_ref 0.1491
_reflns_Friedel_coverage 0.000
_reflns_number_gt 3230
_reflns_number_total 3630
_reflns_threshold_expression 'I > 2\s(I)'
_cod_data_source_file c4cc07680j2.cif
_cod_data_source_block c2m
_cod_original_cell_volume 3354.7(15)
_cod_database_code 7116096
_shelxl_version_number 2013-2
_shelx_space_group_comment
;
The symmetry employed for this shelxl refinement is uniquely defined
by the following loop, which should always be used as a source of
symmetry information in preference to the above space-group names.
They are only intended as comments.
;
_olex2_refinement_description
;
1. Fixed Uiso
 At 1.2 times of:
  All C(H) groups
 At 1.5 times of:
  All C(H,H,H) groups
2.a Ternary CH refined with riding coordinates:
 C7(H7), C10(H10)
2.b Aromatic/amide H refined with riding coordinates:
 C3(H3), C5(H5), C4(H4)
2.c Idealised Me refined as rotating group:
 C12(H12A,H12B,H12C), C11(H11A,H11B,H11C), C14(H14A,H14B,H14C), C9(H9A,H9B,
 H9C), C8(H8A,H8B,H8C)
;
_olex2_submission_special_instructions 'No special instructions were received'

loop_
_space_group_symop_operation_xyz
'x, y, z'
'-x, y, -z'
'x+1/2, y+1/2, z'
'-x+1/2, y+1/2, -z'
'-x, -y, -z'
'x, -y, z'
'-x+1/2, -y+1/2, -z'
'x+1/2, -y+1/2, z'

loop_
_atom_site_label
_atom_site_type_symbol
_atom_site_fract_x
_atom_site_fract_y
_atom_site_fract_z
_atom_site_U_iso_or_equiv
_atom_site_adp_type
_atom_site_occupancy
_atom_site_site_symmetry_order
_atom_site_calc_flag
_atom_site_refinement_flags_posn
_atom_site_refinement_flags_adp
_atom_site_refinement_flags_occupancy
C12 C 0.59689(14) 0.87716(15) 0.1871(2) 0.0859(7) Uani 1 1 d . . .
H12A H 0.5790 0.8308 0.2029 0.129 Uiso 1 1 calc GR . .
H12B H 0.5857 0.8781 0.0960 0.129 Uiso 1 1 calc GR . .
H12C H 0.5629 0.9152 0.1954 0.129 Uiso 1 1 calc GR . .
C3 C 0.74616(12) 0.76216(8) 0.30191(18) 0.0558(4) Uani 1 1 d . . .
H3 H 0.7055 0.7477 0.3247 0.067 Uiso 1 1 calc R . .
C11 C 0.71446(14) 0.88900(13) 0.4336(2) 0.0757(6) Uani 1 1 d . . .
H11A H 0.7775 0.8979 0.4985 0.114 Uiso 1 1 calc GR . .
H11B H 0.6985 0.8426 0.4527 0.114 Uiso 1 1 calc GR . .
H11C H 0.6799 0.9267 0.4415 0.114 Uiso 1 1 calc GR . .
C13 C 0.76233(8) 0.96186(7) 0.10639(12) 0.0346(3) Uani 1 1 d . . .
C1 C 0.81168(8) 0.85437(6) 0.24150(12) 0.0359(3) Uani 1 1 d . . .
C5 C 0.85864(12) 0.73188(7) 0.26315(16) 0.0516(4) Uani 1 1 d . . .
H5 H 0.8952 0.6968 0.2594 0.062 Uiso 1 1 calc R . .
C6 C 0.86663(9) 0.80363(7) 0.23648(14) 0.0417(3) Uani 1 1 d . . .
C14 C 0.69844(11) 0.92064(8) -0.01960(14) 0.0491(4) Uani 1 1 d . . .
H14A H 0.7067 0.8694 0.0000 0.074 Uiso 1 1 calc GR . .
H14B H 0.7091 0.9317 -0.0906 0.074 Uiso 1 1 calc GR . .
H14C H 0.6379 0.9340 -0.0502 0.074 Uiso 1 1 calc GR . .
C2 C 0.75145(10) 0.83429(8) 0.27648(15) 0.0450(3) Uani 1 1 d . . .
C9 C 1.02811(12) 0.80674(11) 0.3215(2) 0.0702(5) Uani 1 1 d . . .
H9A H 1.0354 0.7549 0.3334 0.105 Uiso 1 1 calc GR . .
H9B H 1.0388 0.8286 0.4046 0.105 Uiso 1 1 calc GR . .
H9C H 1.0703 0.8258 0.3017 0.105 Uiso 1 1 calc GR . .
C7 C 0.93376(11) 0.82387(8) 0.20384(17) 0.0502(4) Uani 1 1 d . . .
H7 H 0.9298 0.8766 0.1888 0.060 Uiso 1 1 calc R . .
C4 C 0.79909(13) 0.71157(8) 0.29447(18) 0.0573(4) Uani 1 1 d . . .
H4 H 0.7941 0.6627 0.3111 0.069 Uiso 1 1 calc R . .
C10 C 0.69500(11) 0.88877(9) 0.29109(19) 0.0540(4) Uani 1 1 d . . .
H10 H 0.7107 0.9370 0.2741 0.065 Uiso 1 1 calc R . .
C8 C 0.91324(15) 0.78768(12) 0.0735(2) 0.0711(5) Uani 1 1 d . . .
H8A H 0.8534 0.8005 -0.0007 0.107 Uiso 1 1 calc GR . .
H8B H 0.9174 0.7358 0.0858 0.107 Uiso 1 1 calc GR . .
H8C H 0.9557 0.8036 0.0518 0.107 Uiso 1 1 calc GR . .
Cl1 Cl 0.94632(3) 1.0000 0.58524(4) 0.04301(17) Uani 1 2 d S T P
Mg1 Mg 0.90630(4) 1.0000 0.35927(6) 0.03388(19) Uani 1 2 d S T P
N1 N 0.82091(7) 0.92858(5) 0.22304(10) 0.0332(2) Uani 1 1 d . . .

loop_
_atom_site_aniso_label
_atom_site_aniso_U_11
_atom_site_aniso_U_22
_atom_site_aniso_U_33
_atom_site_aniso_U_23
_atom_site_aniso_U_13
_atom_site_aniso_U_12
C12 0.0593(12) 0.1211(19) 0.0709(13) 0.0099(13) 0.0314(10) 0.0207(12)
C3 0.0656(10) 0.0459(8) 0.0608(9) 0.0021(7) 0.0377(8) -0.0132(7)
C11 0.0639(11) 0.0968(15) 0.0685(12) -0.0154(11) 0.0374(10) 0.0062(10)
C13 0.0323(6) 0.0397(7) 0.0283(6) -0.0018(5) 0.0144(5) -0.0024(5)
C1 0.0377(6) 0.0329(6) 0.0311(6) -0.0017(5) 0.0149(5) -0.0045(5)
C5 0.0656(10) 0.0347(7) 0.0513(8) -0.0017(6) 0.0299(8) 0.0015(6)
C6 0.0466(7) 0.0355(6) 0.0386(7) -0.0024(5) 0.0205(6) -0.0015(5)
C14 0.0511(8) 0.0482(8) 0.0327(7) -0.0057(6) 0.0130(6) -0.0081(6)
C2 0.0463(7) 0.0409(7) 0.0477(8) 0.0005(6) 0.0255(6) -0.0061(6)
C9 0.0527(10) 0.0626(10) 0.0862(13) -0.0089(10) 0.0321(10) 0.0024(8)
C7 0.0546(9) 0.0407(7) 0.0637(9) -0.0022(6) 0.0376(8) 0.0038(6)
C4 0.0773(11) 0.0353(7) 0.0597(9) 0.0002(6) 0.0377(9) -0.0091(7)
C10 0.0552(9) 0.0497(8) 0.0716(10) 0.0043(7) 0.0440(8) -0.0035(7)
C8 0.0825(13) 0.0800(13) 0.0711(12) -0.0072(10) 0.0551(11) 0.0026(10)
Cl1 0.0334(3) 0.0568(3) 0.0342(3) 0.000 0.0155(2) 0.000
Mg1 0.0291(3) 0.0345(3) 0.0306(3) 0.000 0.0115(3) 0.000
N1 0.0314(5) 0.0325(5) 0.0317(5) -0.0009(4) 0.0147(4) -0.0020(4)

loop_
_atom_type_symbol
_atom_type_description
_atom_type_scat_dispersion_real
_atom_type_scat_dispersion_imag
_atom_type_scat_source
C C 0.0033 0.0016 'International Tables Vol C Tables 4.2.6.8 and 6.1.1.4'
H H 0.0000 0.0000 'International Tables Vol C Tables 4.2.6.8 and 6.1.1.4'
Cl Cl 0.1484 0.1585 'International Tables Vol C Tables 4.2.6.8 and 6.1.1.4'
Mg Mg 0.0486 0.0363 'International Tables Vol C Tables 4.2.6.8 and 6.1.1.4'
N N 0.0061 0.0033 'International Tables Vol C Tables 4.2.6.8 and 6.1.1.4'

loop_
_geom_angle_atom_site_label_1
_geom_angle_atom_site_label_2
_geom_angle_atom_site_label_3
_geom_angle
_geom_angle_site_symmetry_1
_geom_angle_site_symmetry_3
H12A C12 H12B 109.5 . .
H12A C12 H12C 109.5 . .
H12B C12 H12C 109.5 . .
C10 C12 H12A 109.5 . .
C10 C12 H12B 109.5 . .
C10 C12 H12C 109.5 . .
C2 C3 H3 119.4 . .
C4 C3 H3 119.4 . .
C4 C3 C2 121.13(15) . .
H11A C11 H11B 109.5 . .
H11A C11 H11C 109.5 . .
H11B C11 H11C 109.5 . .
C10 C11 H11A 109.5 . .
C10 C11 H11B 109.5 . .
C10 C11 H11C 109.5 . .
C13 C13 C14 120.84(8) 6_575 .
C13 C13 Mg1 75.10(3) 6_575 .
C14 C13 Mg1 163.18(10) . .
N1 C13 C13 117.55(7) . 6_575
N1 C13 C14 121.61(12) . .
C6 C1 C2 120.75(12) . .
C6 C1 N1 120.56(12) . .
C2 C1 N1 118.46(12) . .
C6 C5 H5 119.4 . .
C4 C5 H5 119.4 . .
C4 C5 C6 121.21(15) . .
C1 C6 C5 118.51(14) . .
C1 C6 C7 121.96(12) . .
C5 C6 C7 119.53(13) . .
C13 C14 H14A 109.5 . .
C13 C14 H14B 109.5 . .
C13 C14 H14C 109.5 . .
H14A C14 H14B 109.5 . .
H14A C14 H14C 109.5 . .
H14B C14 H14C 109.5 . .
C3 C2 C1 118.34(14) . .
C3 C2 C10 119.70(14) . .
C1 C2 C10 121.93(12) . .
H9A C9 H9B 109.5 . .
H9A C9 H9C 109.5 . .
H9B C9 H9C 109.5 . .
C7 C9 H9A 109.5 . .
C7 C9 H9B 109.5 . .
C7 C9 H9C 109.5 . .
C6 C7 C9 111.60(14) . .
C6 C7 H7 107.7 . .
C6 C7 C8 111.02(14) . .
C9 C7 H7 107.7 . .
C8 C7 C9 110.92(15) . .
C8 C7 H7 107.7 . .
C3 C4 H4 120.0 . .
C5 C4 C3 120.03(14) . .
C5 C4 H4 120.0 . .
C12 C10 H10 107.5 . .
C11 C10 C12 110.87(16) . .
C11 C10 H10 107.5 . .
C2 C10 C12 111.83(16) . .
C2 C10 C11 111.36(15) . .
C2 C10 H10 107.5 . .
C7 C8 H8A 109.5 . .
C7 C8 H8B 109.5 . .
C7 C8 H8C 109.5 . .
H8A C8 H8B 109.5 . .
H8A C8 H8C 109.5 . .
H8B C8 H8C 109.5 . .
Mg1 Cl1 Mg1 85.22(4) . 5_776
C13 Mg1 C13 29.80(5) 6_575 .
C13 Mg1 Mg1 163.03(3) . 5_776
C13 Mg1 Mg1 163.03(3) 6_575 5_776
Cl1 Mg1 C13 138.28(4) . .
Cl1 Mg1 C13 138.28(4) . 6_575
Cl1 Mg1 C13 123.32(4) 5_776 .
Cl1 Mg1 C13 123.32(4) 5_776 6_575
Cl1 Mg1 Cl1 94.79(4) . 5_776
Cl1 Mg1 Mg1 47.65(3) . 5_776
Cl1 Mg1 Mg1 47.13(3) 5_776 5_776
N1 Mg1 C13 27.11(4) 6_575 6_575
N1 Mg1 C13 56.75(5) . 6_575
N1 Mg1 C13 56.75(5) 6_575 .
N1 Mg1 C13 27.11(4) . .
N1 Mg1 Cl1 122.22(4) . .
N1 Mg1 Cl1 118.49(4) . 5_776
N1 Mg1 Cl1 118.50(4) 6_575 5_776
N1 Mg1 Cl1 122.22(4) 6_575 .
N1 Mg1 Mg1 138.25(3) . 5_776
N1 Mg1 Mg1 138.25(3) 6_575 5_776
N1 Mg1 N1 83.31(7) . 6_575
C13 N1 C1 120.87(10) . .
C13 N1 Mg1 110.00(8) . .
C1 N1 Mg1 128.78(8) . .

loop_
_geom_bond_atom_site_label_1
_geom_bond_atom_site_label_2
_geom_bond_distance
_geom_bond_site_symmetry_2
C12 H12A 0.9800 .
C12 H12B 0.9800 .
C12 H12C 0.9800 .
C12 C10 1.525(3) .
C3 H3 0.9500 .
C3 C2 1.399(2) .
C3 C4 1.384(3) .
C11 H11A 0.9800 .
C11 H11B 0.9800 .
C11 H11C 0.9800 .
C11 C10 1.520(3) .
C13 C13 1.429(2) 6_575
C13 C14 1.5061(18) .
C13 Mg1 2.7789(18) .
C13 N1 1.3475(17) .
C1 C6 1.4000(19) .
C1 C2 1.4115(19) .
C1 N1 1.4310(15) .
C5 H5 0.9500 .
C5 C6 1.4058(19) .
C5 C4 1.371(3) .
C6 C7 1.510(2) .
C14 H14A 0.9800 .
C14 H14B 0.9800 .
C14 H14C 0.9800 .
C2 C10 1.519(2) .
C9 H9A 0.9800 .
C9 H9B 0.9800 .
C9 H9C 0.9800 .
C9 C7 1.536(3) .
C7 H7 1.0000 .
C7 C8 1.531(2) .
C4 H4 0.9500 .
C10 H10 1.0000 .
C8 H8A 0.9800 .
C8 H8B 0.9800 .
C8 H8C 0.9800 .
Cl1 Mg1 2.3536(10) .
Cl1 Mg1 2.3733(10) 5_776
Mg1 C13 2.7789(18) 6_575
Mg1 Cl1 2.3734(10) 5_776
Mg1 Mg1 3.200(2) 5_776
Mg1 N1 2.0128(12) 6_575
Mg1 N1 2.0128(12) .

loop_
_geom_torsion_atom_site_label_1
_geom_torsion_atom_site_label_2
_geom_torsion_atom_site_label_3
_geom_torsion_atom_site_label_4
_geom_torsion
_geom_torsion_site_symmetry_1
C3 C2 C10 C12 -65.4(2) .
C3 C2 C10 C11 59.2(2) .
C13 C13 N1 C1 164.73(8) 6_575
C13 C13 N1 Mg1 -9.03(9) 6_575
C1 C6 C7 C9 118.21(15) .
C1 C6 C7 C8 -117.49(16) .
C1 C2 C10 C12 116.44(18) .
C1 C2 C10 C11 -118.90(17) .
C5 C6 C7 C9 -61.62(18) .
C5 C6 C7 C8 62.68(19) .
C6 C1 C2 C3 -1.9(2) .
C6 C1 C2 C10 176.21(14) .
C6 C1 N1 C13 104.92(15) .
C6 C1 N1 Mg1 -82.62(15) .
C6 C5 C4 C3 -0.8(3) .
C14 C13 N1 C1 -14.80(19) .
C14 C13 N1 Mg1 171.45(11) .
C2 C3 C4 C5 0.7(3) .
C2 C1 C6 C5 1.9(2) .
C2 C1 C6 C7 -177.98(13) .
C2 C1 N1 C13 -80.55(16) .
C2 C1 N1 Mg1 91.92(14) .
C4 C3 C2 C1 0.6(2) .
C4 C3 C2 C10 -177.54(16) .
C4 C5 C6 C1 -0.5(2) .
C4 C5 C6 C7 179.34(15) .
Mg1 C13 N1 C1 173.76(15) .
N1 C1 C6 C5 176.27(12) .
N1 C1 C6 C7 -3.6(2) .
N1 C1 C2 C3 -176.46(13) .
N1 C1 C2 C10 1.7(2) .

loop_
_platon_squeeze_void_nr
_platon_squeeze_void_average_x
_platon_squeeze_void_average_y
_platon_squeeze_void_average_z
_platon_squeeze_void_volume
_platon_squeeze_void_count_electrons
1 -0.034 0.000 -0.034 400.7 -1.5
2 0.000 0.500 0.000 14.9 -0.7
3 0.304 0.500 -0.196 400.7 -1.5
4 0.500 0.000 0.000 14.9 -0.7
